data_4063395
loop_
_publ_author_name
'Siebler, Daniel'
'F\"orster, Christoph'
'Gasi, Teuta'
'Heinze, Katja'

_publ_section_title
;
 Biferrocene Amino Acid, a Ferrocenylogoue of Ferrocene Amino Acid:
 Synthesis, Cross-Linking, and Redox Chemistry
;
_journal_issue 2
_journal_name_full Organometallics
_journal_page_first 313
_journal_page_last 327
_journal_paper_doi 10.1021/om1010808
_journal_volume 30
_journal_year 2011
_chemical_formula_moiety 'C22 H16 Fe2 N6 O2'
_chemical_formula_sum 'C22 H16 Fe2 N6 O2'
_chemical_formula_weight 508.11
_chemical_melting_point_gt 403
_chemical_name_common '1',1'''-dicarboxylic acid diazide biferrocene'
_chemical_name_systematic
; 
 1',1'''-dicarboxylic acid diazide biferrocene
;
_space_group_IT_number 14
_symmetry_cell_setting monoclinic
_symmetry_space_group_name_Hall '-P 2yn'
_symmetry_space_group_name_H-M 'P 1 21/n 1'
_atom_sites_solution_hydrogens geom
_atom_sites_solution_primary direct
_atom_sites_solution_secondary difmap
_audit_creation_method SHELXL-97
_cell_angle_alpha 90.00
_cell_angle_beta 109.365(2)
_cell_angle_gamma 90.00
_cell_formula_units_Z 2
_cell_length_a 9.6204(3)
_cell_length_b 10.2339(3)
_cell_length_c 10.5828(3)
_cell_measurement_temperature 173(2)
_cell_volume 982.97(5)
_computing_structure_refinement 'SHELXL-97 (Sheldrick, 1997)'
_computing_structure_solution 'SHELXS-97 (Sheldrick, 1990)'
_diffrn_ambient_temperature 173(2)
_diffrn_measured_fraction_theta_full 0.997
_diffrn_measured_fraction_theta_max 0.997
_diffrn_measurement_device_type 'CCD area detector'
_diffrn_measurement_method 'phi and omega scans'
_diffrn_radiation_monochromator graphite
_diffrn_radiation_source 'fine-focus sealed tube'
_diffrn_radiation_type MoK\a
_diffrn_radiation_wavelength 0.71073
_diffrn_reflns_av_R_equivalents 0.0462
_diffrn_reflns_av_sigmaI/netI 0.0296
_diffrn_reflns_limit_h_max 12
_diffrn_reflns_limit_h_min -12
_diffrn_reflns_limit_k_max 13
_diffrn_reflns_limit_k_min -13
_diffrn_reflns_limit_l_max 13
_diffrn_reflns_limit_l_min -13
_diffrn_reflns_number 10349
_diffrn_reflns_theta_full 27.94
_diffrn_reflns_theta_max 27.94
_diffrn_reflns_theta_min 2.48
_exptl_absorpt_coefficient_mu 1.511
_exptl_absorpt_correction_T_max 1.26483
_exptl_absorpt_correction_T_min 0.85614
_exptl_absorpt_correction_type multi-scan
_exptl_absorpt_process_details MULABS
_exptl_crystal_colour red
_exptl_crystal_density_diffrn 1.717
_exptl_crystal_density_method 'not measured'
_exptl_crystal_description needle
_exptl_crystal_F_000 516
_exptl_crystal_size_max 0.26
_exptl_crystal_size_mid 0.12
_exptl_crystal_size_min 0.05
_refine_diff_density_max 0.379
_refine_diff_density_min -0.285
_refine_diff_density_rms 0.073
_refine_ls_extinction_method none
_refine_ls_goodness_of_fit_ref 1.012
_refine_ls_hydrogen_treatment constr
_refine_ls_matrix_type full
_refine_ls_number_parameters 145
_refine_ls_number_reflns 2356
_refine_ls_number_restraints 0
_refine_ls_restrained_S_all 1.012
_refine_ls_R_factor_all 0.0350
_refine_ls_R_factor_gt 0.0287
_refine_ls_shift/su_max 0.001
_refine_ls_shift/su_mean 0.000
_refine_ls_structure_factor_coef Fsqd
_refine_ls_weighting_details 'calc w=1/[\s^2^(Fo^2^)+(0.0490P)^2^+0.0933P] where P=(Fo^2^+2Fc^2^)/3'
_refine_ls_weighting_scheme calc
_refine_ls_wR_factor_gt 0.0714
_refine_ls_wR_factor_ref 0.0747
_reflns_number_gt 2041
_reflns_number_total 2356
_reflns_threshold_expression >2sigma(I)
_cod_data_source_file om1010808_si_003.cif
_cod_data_source_block ds10
_cod_depositor_comments
;
The following automatic conversions were performed:

'_chemical_melting_point' tag was changed to
'_chemical_melting_point_gt' since the value was specified 'more
than' ('>') a certain temperature. The value '>403' was changed to
'403' - it should be numeric and without a unit designator.

Automatic conversion script
Id: cif_fix_values 1646 2011-03-28 12:23:43Z adriana 
;
_cod_original_sg_symbol_H-M P2(1)/n
_cod_database_code 4063395

loop_
_symmetry_equiv_pos_as_xyz
'x, y, z'
'-x+1/2, y+1/2, -z+1/2'
'-x, -y, -z'
'x-1/2, -y-1/2, z-1/2'

loop_
_atom_site_label
_atom_site_type_symbol
_atom_site_fract_x
_atom_site_fract_y
_atom_site_fract_z
_atom_site_U_iso_or_equiv
_atom_site_adp_type
_atom_site_occupancy
_atom_site_symmetry_multiplicity
_atom_site_calc_flag
_atom_site_refinement_flags
_atom_site_disorder_assembly
_atom_site_disorder_group
Fe1 Fe 0.22026(2) 0.86482(2) 0.48652(2) 0.01526(9) Uani 1 1 d . . .
C1 C 0.15213(18) 0.69069(15) 0.53780(17) 0.0194(3) Uani 1 1 d . . .
C2 C 0.29363(19) 0.72520(15) 0.63079(17) 0.0215(3) Uani 1 1 d . . .
H2 H 0.3183 0.7382 0.7295 0.026 Uiso 1 1 calc R . .
C3 C 0.39279(19) 0.73620(15) 0.55702(17) 0.0222(3) Uani 1 1 d . . .
H3 H 0.4993 0.7605 0.5950 0.027 Uiso 1 1 calc R . .
C4 C 0.3140(2) 0.71041(16) 0.41928(18) 0.0233(4) Uani 1 1 d . . .
H4 H 0.3556 0.7133 0.3444 0.028 Uiso 1 1 calc R . .
C5 C 0.16463(19) 0.68256(16) 0.40659(17) 0.0207(3) Uani 1 1 d . . .
H5 H 0.0834 0.6612 0.3217 0.025 Uiso 1 1 calc R . .
C6 C 0.06925(18) 1.00916(14) 0.48648(16) 0.0186(3) Uani 1 1 d . . .
C7 C 0.21010(19) 1.03542(16) 0.58376(19) 0.0235(4) Uani 1 1 d . . .
H7 H 0.2309 1.0452 0.6823 0.028 Uiso 1 1 calc R . .
C8 C 0.3161(2) 1.04558(17) 0.51656(19) 0.0267(4) Uani 1 1 d . . .
H8 H 0.4236 1.0643 0.5595 0.032 Uiso 1 1 calc R . .
C9 C 0.2415(2) 1.02327(17) 0.37713(19) 0.0279(4) Uani 1 1 d . . .
H9 H 0.2878 1.0235 0.3053 0.034 Uiso 1 1 calc R . .
C10 C 0.0895(2) 1.00048(16) 0.35811(18) 0.0234(4) Uani 1 1 d . . .
H10 H 0.0110 0.9813 0.2708 0.028 Uiso 1 1 calc R . .
C11 C 0.01765(19) 0.67384(15) 0.57248(18) 0.0218(3) Uani 1 1 d . . .
O1 O 0.00923(15) 0.68262(14) 0.68359(13) 0.0337(3) Uani 1 1 d . . .
N1 N -0.10539(18) 0.64383(14) 0.45606(17) 0.0274(3) Uani 1 1 d . . .
N2 N -0.22260(19) 0.62898(14) 0.4824(2) 0.0327(4) Uani 1 1 d . . .
N3 N -0.3313(2) 0.61310(19) 0.4954(3) 0.0550(6) Uani 1 1 d . . .

loop_
_atom_site_aniso_label
_atom_site_aniso_U_11
_atom_site_aniso_U_22
_atom_site_aniso_U_33
_atom_site_aniso_U_23
_atom_site_aniso_U_13
_atom_site_aniso_U_12
Fe1 0.01791(15) 0.01325(13) 0.01602(14) 0.00052(8) 0.00749(10) 0.00194(8)
C1 0.0219(8) 0.0139(7) 0.0227(8) 0.0023(6) 0.0080(7) 0.0028(6)
C2 0.0248(9) 0.0183(8) 0.0199(8) 0.0033(6) 0.0053(7) 0.0034(6)
C3 0.0188(8) 0.0180(7) 0.0297(9) 0.0011(7) 0.0080(7) 0.0044(6)
C4 0.0269(9) 0.0195(8) 0.0271(9) -0.0034(7) 0.0138(7) 0.0037(6)
C5 0.0243(9) 0.0168(7) 0.0217(8) -0.0026(6) 0.0084(7) 0.0022(6)
C6 0.0224(8) 0.0110(7) 0.0233(8) 0.0007(6) 0.0089(7) 0.0024(6)
C7 0.0228(9) 0.0158(7) 0.0321(9) -0.0061(7) 0.0095(7) 0.0001(6)
C8 0.0238(9) 0.0178(8) 0.0405(11) -0.0007(7) 0.0133(8) -0.0018(6)
C9 0.0319(10) 0.0217(9) 0.0361(10) 0.0112(7) 0.0193(8) 0.0040(7)
C10 0.0271(9) 0.0199(7) 0.0253(9) 0.0079(7) 0.0116(7) 0.0064(6)
C11 0.0239(9) 0.0146(7) 0.0281(9) 0.0045(7) 0.0101(7) 0.0027(6)
O1 0.0366(8) 0.0419(8) 0.0283(7) 0.0070(6) 0.0185(6) 0.0040(6)
N1 0.0210(8) 0.0267(8) 0.0347(9) -0.0006(6) 0.0094(7) -0.0016(6)
N2 0.0275(9) 0.0207(8) 0.0511(11) 0.0002(7) 0.0149(8) 0.0006(6)
N3 0.0346(11) 0.0391(11) 0.1005(19) -0.0007(11) 0.0348(12) 0.0015(8)

loop_
_atom_type_symbol
_atom_type_description
_atom_type_scat_dispersion_real
_atom_type_scat_dispersion_imag
_atom_type_scat_source
C C 0.0033 0.0016 'International Tables Vol C Tables 4.2.6.8 and 6.1.1.4'
H H 0.0000 0.0000 'International Tables Vol C Tables 4.2.6.8 and 6.1.1.4'
N N 0.0061 0.0033 'International Tables Vol C Tables 4.2.6.8 and 6.1.1.4'
O O 0.0106 0.0060 'International Tables Vol C Tables 4.2.6.8 and 6.1.1.4'
Fe Fe 0.3463 0.8444 'International Tables Vol C Tables 4.2.6.8 and 6.1.1.4'

loop_
_geom_angle_atom_site_label_1
_geom_angle_atom_site_label_2
_geom_angle_atom_site_label_3
_geom_angle
_geom_angle_site_symmetry_1
_geom_angle_site_symmetry_3
_geom_angle_publ_flag
C1 Fe1 C2 41.25(7) . . ?
C1 Fe1 C9 161.63(8) . . ?
C2 Fe1 C9 155.01(7) . . ?
C1 Fe1 C8 156.95(7) . . ?
C2 Fe1 C8 119.44(7) . . ?
C9 Fe1 C8 40.94(8) . . ?
C1 Fe1 C5 41.21(7) . . ?
C2 Fe1 C5 69.43(7) . . ?
C9 Fe1 C5 123.48(7) . . ?
C8 Fe1 C5 158.83(7) . . ?
C1 Fe1 C7 122.70(7) . . ?
C2 Fe1 C7 106.49(7) . . ?
C9 Fe1 C7 68.77(8) . . ?
C8 Fe1 C7 40.86(7) . . ?
C5 Fe1 C7 159.59(7) . . ?
C1 Fe1 C10 126.00(7) . . ?
C2 Fe1 C10 162.33(7) . . ?
C9 Fe1 C10 40.79(7) . . ?
C8 Fe1 C10 68.72(7) . . ?
C5 Fe1 C10 108.90(7) . . ?
C7 Fe1 C10 68.60(7) . . ?
C1 Fe1 C3 68.58(7) . . ?
C2 Fe1 C3 40.69(6) . . ?
C9 Fe1 C3 119.59(7) . . ?
C8 Fe1 C3 104.76(7) . . ?
C5 Fe1 C3 68.59(7) . . ?
C7 Fe1 C3 122.12(7) . . ?
C10 Fe1 C3 156.40(7) . . ?
C1 Fe1 C4 68.69(7) . . ?
C2 Fe1 C4 68.80(7) . . ?
C9 Fe1 C4 106.01(7) . . ?
C8 Fe1 C4 121.43(7) . . ?
C5 Fe1 C4 40.68(7) . . ?
C7 Fe1 C4 158.16(7) . . ?
C10 Fe1 C4 122.14(7) . . ?
C3 Fe1 C4 40.59(7) . . ?
C1 Fe1 C6 109.68(6) . . ?
C2 Fe1 C6 124.65(7) . . ?
C9 Fe1 C6 68.64(7) . . ?
C8 Fe1 C6 68.59(7) . . ?
C5 Fe1 C6 124.26(7) . . ?
C7 Fe1 C6 40.62(7) . . ?
C10 Fe1 C6 40.78(6) . . ?
C3 Fe1 C6 159.83(7) . . ?
C4 Fe1 C6 159.11(7) . . ?
C2 C1 C5 108.24(14) . . ?
C2 C1 C11 124.90(15) . . ?
C5 C1 C11 126.78(16) . . ?
C2 C1 Fe1 69.57(9) . . ?
C5 C1 Fe1 69.81(9) . . ?
C11 C1 Fe1 123.96(11) . . ?
C3 C2 C1 107.42(15) . . ?
C3 C2 Fe1 70.27(9) . . ?
C1 C2 Fe1 69.18(9) . . ?
C2 C3 C4 108.65(15) . . ?
C2 C3 Fe1 69.04(9) . . ?
C4 C3 Fe1 69.87(9) . . ?
C5 C4 C3 108.10(15) . . ?
C5 C4 Fe1 69.11(9) . . ?
C3 C4 Fe1 69.54(9) . . ?
C4 C5 C1 107.58(15) . . ?
C4 C5 Fe1 70.22(10) . . ?
C1 C5 Fe1 68.98(9) . . ?
C7 C6 C10 107.39(15) . . ?
C7 C6 C6 126.15(19) . 3_576 ?
C10 C6 C6 126.4(2) . 3_576 ?
C7 C6 Fe1 68.69(9) . . ?
C10 C6 Fe1 68.98(9) . . ?
C6 C6 Fe1 126.30(14) 3_576 . ?
C8 C7 C6 108.55(15) . . ?
C8 C7 Fe1 69.53(9) . . ?
C6 C7 Fe1 70.68(9) . . ?
C7 C8 C9 107.80(16) . . ?
C7 C8 Fe1 69.61(10) . . ?
C9 C8 Fe1 69.43(10) . . ?
C10 C9 C8 108.17(16) . . ?
C10 C9 Fe1 70.10(9) . . ?
C8 C9 Fe1 69.63(10) . . ?
C9 C10 C6 108.08(16) . . ?
C9 C10 Fe1 69.11(10) . . ?
C6 C10 Fe1 70.24(9) . . ?
O1 C11 N1 123.42(17) . . ?
O1 C11 C1 125.71(17) . . ?
N1 C11 C1 110.87(15) . . ?
N2 N1 C11 112.45(17) . . ?
N3 N2 N1 174.5(3) . . ?

loop_
_geom_bond_atom_site_label_1
_geom_bond_atom_site_label_2
_geom_bond_distance
_geom_bond_site_symmetry_2
_geom_bond_publ_flag
Fe1 C1 2.0336(16) . ?
Fe1 C2 2.0387(16) . ?
Fe1 C9 2.0416(17) . ?
Fe1 C8 2.0443(18) . ?
Fe1 C5 2.0447(16) . ?
Fe1 C7 2.0453(16) . ?
Fe1 C10 2.0548(16) . ?
Fe1 C3 2.0550(16) . ?
Fe1 C4 2.0595(16) . ?
Fe1 C6 2.0717(15) . ?
C1 C2 1.434(2) . ?
C1 C5 1.435(2) . ?
C1 C11 1.467(2) . ?
C2 C3 1.423(2) . ?
C3 C4 1.427(2) . ?
C4 C5 1.427(2) . ?
C6 C7 1.429(2) . ?
C6 C10 1.438(2) . ?
C6 C6 1.465(3) 3_576 ?
C7 C8 1.428(2) . ?
C8 C9 1.429(3) . ?
C9 C10 1.427(3) . ?
C11 O1 1.208(2) . ?
C11 N1 1.430(2) . ?
N1 N2 1.257(2) . ?
N2 N3 1.111(3) . ?

loop_
_geom_torsion_atom_site_label_1
_geom_torsion_atom_site_label_2
_geom_torsion_atom_site_label_3
_geom_torsion_atom_site_label_4
_geom_torsion
_geom_torsion_site_symmetry_1
_geom_torsion_site_symmetry_2
_geom_torsion_site_symmetry_3
_geom_torsion_site_symmetry_4
_geom_torsion_publ_flag
C9 Fe1 C1 C2 158.1(2) . . . . ?
C8 Fe1 C1 C2 -39.1(2) . . . . ?
C5 Fe1 C1 C2 119.54(14) . . . . ?
C7 Fe1 C1 C2 -77.27(12) . . . . ?
C10 Fe1 C1 C2 -163.29(10) . . . . ?
C3 Fe1 C1 C2 38.00(10) . . . . ?
C4 Fe1 C1 C2 81.73(10) . . . . ?
C6 Fe1 C1 C2 -120.52(10) . . . . ?
C2 Fe1 C1 C5 -119.54(14) . . . . ?
C9 Fe1 C1 C5 38.6(2) . . . . ?
C8 Fe1 C1 C5 -158.65(17) . . . . ?
C7 Fe1 C1 C5 163.20(10) . . . . ?
C10 Fe1 C1 C5 77.18(11) . . . . ?
C3 Fe1 C1 C5 -81.54(10) . . . . ?
C4 Fe1 C1 C5 -37.80(10) . . . . ?
C6 Fe1 C1 C5 119.94(10) . . . . ?
C2 Fe1 C1 C11 119.03(18) . . . . ?
C9 Fe1 C1 C11 -82.8(3) . . . . ?
C8 Fe1 C1 C11 79.9(2) . . . . ?
C5 Fe1 C1 C11 -121.43(19) . . . . ?
C7 Fe1 C1 C11 41.76(17) . . . . ?
C10 Fe1 C1 C11 -44.26(17) . . . . ?
C3 Fe1 C1 C11 157.03(16) . . . . ?
C4 Fe1 C1 C11 -159.24(17) . . . . ?
C6 Fe1 C1 C11 -1.49(16) . . . . ?
C5 C1 C2 C3 -0.85(18) . . . . ?
C11 C1 C2 C3 -177.98(15) . . . . ?
Fe1 C1 C2 C3 -60.14(11) . . . . ?
C5 C1 C2 Fe1 59.29(11) . . . . ?
C11 C1 C2 Fe1 -117.84(15) . . . . ?
C1 Fe1 C2 C3 118.46(14) . . . . ?
C9 Fe1 C2 C3 -45.4(2) . . . . ?
C8 Fe1 C2 C3 -78.01(11) . . . . ?
C5 Fe1 C2 C3 80.71(10) . . . . ?
C7 Fe1 C2 C3 -120.41(10) . . . . ?
C10 Fe1 C2 C3 168.5(2) . . . . ?
C4 Fe1 C2 C3 37.04(10) . . . . ?
C6 Fe1 C2 C3 -161.15(10) . . . . ?
C9 Fe1 C2 C1 -163.86(15) . . . . ?
C8 Fe1 C2 C1 163.52(10) . . . . ?
C5 Fe1 C2 C1 -37.75(10) . . . . ?
C7 Fe1 C2 C1 121.13(10) . . . . ?
C10 Fe1 C2 C1 50.0(3) . . . . ?
C3 Fe1 C2 C1 -118.46(14) . . . . ?
C4 Fe1 C2 C1 -81.43(10) . . . . ?
C6 Fe1 C2 C1 80.38(11) . . . . ?
C1 C2 C3 C4 0.66(18) . . . . ?
Fe1 C2 C3 C4 -58.79(12) . . . . ?
C1 C2 C3 Fe1 59.45(11) . . . . ?
C1 Fe1 C3 C2 -38.51(10) . . . . ?
C9 Fe1 C3 C2 159.76(10) . . . . ?
C8 Fe1 C3 C2 118.24(10) . . . . ?
C5 Fe1 C3 C2 -82.93(10) . . . . ?
C7 Fe1 C3 C2 77.53(12) . . . . ?
C10 Fe1 C3 C2 -171.31(16) . . . . ?
C4 Fe1 C3 C2 -120.33(14) . . . . ?
C6 Fe1 C3 C2 50.4(2) . . . . ?
C1 Fe1 C3 C4 81.82(10) . . . . ?
C2 Fe1 C3 C4 120.33(14) . . . . ?
C9 Fe1 C3 C4 -79.91(12) . . . . ?
C8 Fe1 C3 C4 -121.43(10) . . . . ?
C5 Fe1 C3 C4 37.40(10) . . . . ?
C7 Fe1 C3 C4 -162.14(10) . . . . ?
C10 Fe1 C3 C4 -51.0(2) . . . . ?
C6 Fe1 C3 C4 170.76(17) . . . . ?
C2 C3 C4 C5 -0.22(19) . . . . ?
Fe1 C3 C4 C5 -58.50(11) . . . . ?
C2 C3 C4 Fe1 58.28(11) . . . . ?
C1 Fe1 C4 C5 38.29(10) . . . . ?
C2 Fe1 C4 C5 82.70(11) . . . . ?
C9 Fe1 C4 C5 -123.13(11) . . . . ?
C8 Fe1 C4 C5 -164.92(10) . . . . ?
C7 Fe1 C4 C5 164.13(17) . . . . ?
C10 Fe1 C4 C5 -81.72(12) . . . . ?
C3 Fe1 C4 C5 119.83(14) . . . . ?
C6 Fe1 C4 C5 -51.2(2) . . . . ?
C1 Fe1 C4 C3 -81.54(10) . . . . ?
C2 Fe1 C4 C3 -37.13(10) . . . . ?
C9 Fe1 C4 C3 117.04(11) . . . . ?
C8 Fe1 C4 C3 75.25(11) . . . . ?
C5 Fe1 C4 C3 -119.83(14) . . . . ?
C7 Fe1 C4 C3 44.3(2) . . . . ?
C10 Fe1 C4 C3 158.46(10) . . . . ?
C6 Fe1 C4 C3 -171.07(16) . . . . ?
C3 C4 C5 C1 -0.31(18) . . . . ?
Fe1 C4 C5 C1 -59.08(11) . . . . ?
C3 C4 C5 Fe1 58.77(11) . . . . ?
C2 C1 C5 C4 0.72(18) . . . . ?
C11 C1 C5 C4 177.78(15) . . . . ?
Fe1 C1 C5 C4 59.86(11) . . . . ?
C2 C1 C5 Fe1 -59.14(11) . . . . ?
C11 C1 C5 Fe1 117.92(16) . . . . ?
C1 Fe1 C5 C4 -118.82(14) . . . . ?
C2 Fe1 C5 C4 -81.04(11) . . . . ?
C9 Fe1 C5 C4 74.81(13) . . . . ?
C8 Fe1 C5 C4 37.9(2) . . . . ?
C7 Fe1 C5 C4 -163.04(18) . . . . ?
C10 Fe1 C5 C4 117.66(11) . . . . ?
C3 Fe1 C5 C4 -37.32(10) . . . . ?
C6 Fe1 C5 C4 160.34(10) . . . . ?
C2 Fe1 C5 C1 37.79(10) . . . . ?
C9 Fe1 C5 C1 -166.37(10) . . . . ?
C8 Fe1 C5 C1 156.75(19) . . . . ?
C7 Fe1 C5 C1 -44.2(2) . . . . ?
C10 Fe1 C5 C1 -123.51(10) . . . . ?
C3 Fe1 C5 C1 81.50(10) . . . . ?
C4 Fe1 C5 C1 118.82(14) . . . . ?
C6 Fe1 C5 C1 -80.84(11) . . . . ?
C1 Fe1 C6 C7 117.67(11) . . . . ?
C2 Fe1 C6 C7 74.00(12) . . . . ?
C9 Fe1 C6 C7 -81.88(12) . . . . ?
C8 Fe1 C6 C7 -37.76(10) . . . . ?
C5 Fe1 C6 C7 161.36(10) . . . . ?
C10 Fe1 C6 C7 -119.57(14) . . . . ?
C3 Fe1 C6 C7 36.4(2) . . . . ?
C4 Fe1 C6 C7 -160.69(17) . . . . ?
C1 Fe1 C6 C10 -122.76(11) . . . . ?
C2 Fe1 C6 C10 -166.42(10) . . . . ?
C9 Fe1 C6 C10 37.69(11) . . . . ?
C8 Fe1 C6 C10 81.82(11) . . . . ?
C5 Fe1 C6 C10 -79.06(12) . . . . ?
C7 Fe1 C6 C10 119.57(14) . . . . ?
C3 Fe1 C6 C10 155.93(17) . . . . ?
C4 Fe1 C6 C10 -41.1(2) . . . . ?
C1 Fe1 C6 C6 -2.3(2) . . . 3_576 ?
C2 Fe1 C6 C6 -45.9(2) . . . 3_576 ?
C9 Fe1 C6 C6 158.2(2) . . . 3_576 ?
C8 Fe1 C6 C6 -157.7(2) . . . 3_576 ?
C5 Fe1 C6 C6 41.4(2) . . . 3_576 ?
C7 Fe1 C6 C6 -119.9(2) . . . 3_576 ?
C10 Fe1 C6 C6 120.5(2) . . . 3_576 ?
C3 Fe1 C6 C6 -83.6(3) . . . 3_576 ?
C4 Fe1 C6 C6 79.4(3) . . . 3_576 ?
C10 C6 C7 C8 1.15(18) . . . . ?
C6 C6 C7 C8 179.57(19) 3_576 . . . ?
Fe1 C6 C7 C8 59.44(11) . . . . ?
C10 C6 C7 Fe1 -58.29(11) . . . . ?
C6 C6 C7 Fe1 120.1(2) 3_576 . . . ?
C1 Fe1 C7 C8 158.30(11) . . . . ?
C2 Fe1 C7 C8 116.18(11) . . . . ?
C9 Fe1 C7 C8 -37.86(11) . . . . ?
C5 Fe1 C7 C8 -168.61(19) . . . . ?
C10 Fe1 C7 C8 -81.79(11) . . . . ?
C3 Fe1 C7 C8 74.58(12) . . . . ?
C4 Fe1 C7 C8 42.1(2) . . . . ?
C6 Fe1 C7 C8 -119.38(14) . . . . ?
C1 Fe1 C7 C6 -82.31(11) . . . . ?
C2 Fe1 C7 C6 -124.44(10) . . . . ?
C9 Fe1 C7 C6 81.53(11) . . . . ?
C8 Fe1 C7 C6 119.38(14) . . . . ?
C5 Fe1 C7 C6 -49.2(2) . . . . ?
C10 Fe1 C7 C6 37.60(10) . . . . ?
C3 Fe1 C7 C6 -166.04(9) . . . . ?
C4 Fe1 C7 C6 161.52(17) . . . . ?
C6 C7 C8 C9 -1.02(19) . . . . ?
Fe1 C7 C8 C9 59.13(12) . . . . ?
C6 C7 C8 Fe1 -60.15(11) . . . . ?
C1 Fe1 C8 C7 -52.6(2) . . . . ?
C2 Fe1 C8 C7 -81.14(12) . . . . ?
C9 Fe1 C8 C7 119.20(15) . . . . ?
C5 Fe1 C8 C7 169.00(18) . . . . ?
C10 Fe1 C8 C7 81.48(11) . . . . ?
C3 Fe1 C8 C7 -122.40(11) . . . . ?
C4 Fe1 C8 C7 -162.99(10) . . . . ?
C6 Fe1 C8 C7 37.54(10) . . . . ?
C1 Fe1 C8 C9 -171.81(16) . . . . ?
C2 Fe1 C8 C9 159.66(10) . . . . ?
C5 Fe1 C8 C9 49.8(2) . . . . ?
C7 Fe1 C8 C9 -119.20(15) . . . . ?
C10 Fe1 C8 C9 -37.72(10) . . . . ?
C3 Fe1 C8 C9 118.40(11) . . . . ?
C4 Fe1 C8 C9 77.81(12) . . . . ?
C6 Fe1 C8 C9 -81.65(11) . . . . ?
C7 C8 C9 C10 0.49(19) . . . . ?
Fe1 C8 C9 C10 59.73(12) . . . . ?
C7 C8 C9 Fe1 -59.24(12) . . . . ?
C1 Fe1 C9 C10 50.6(3) . . . . ?
C2 Fe1 C9 C10 -164.98(14) . . . . ?
C8 Fe1 C9 C10 -119.22(15) . . . . ?
C5 Fe1 C9 C10 80.09(12) . . . . ?
C7 Fe1 C9 C10 -81.44(11) . . . . ?
C3 Fe1 C9 C10 162.76(10) . . . . ?
C4 Fe1 C9 C10 120.97(11) . . . . ?
C6 Fe1 C9 C10 -37.69(10) . . . . ?
C1 Fe1 C9 C8 169.80(19) . . . . ?
C2 Fe1 C9 C8 -45.8(2) . . . . ?
C5 Fe1 C9 C8 -160.68(10) . . . . ?
C7 Fe1 C9 C8 37.79(10) . . . . ?
C10 Fe1 C9 C8 119.22(15) . . . . ?
C3 Fe1 C9 C8 -78.02(12) . . . . ?
C4 Fe1 C9 C8 -119.81(11) . . . . ?
C6 Fe1 C9 C8 81.53(11) . . . . ?
C8 C9 C10 C6 0.22(19) . . . . ?
Fe1 C9 C10 C6 59.66(11) . . . . ?
C8 C9 C10 Fe1 -59.44(12) . . . . ?
C7 C6 C10 C9 -0.84(18) . . . . ?
C6 C6 C10 C9 -179.25(19) 3_576 . . . ?
Fe1 C6 C10 C9 -58.95(11) . . . . ?
C7 C6 C10 Fe1 58.11(11) . . . . ?
C6 C6 C10 Fe1 -120.3(2) 3_576 . . . ?
C1 Fe1 C10 C9 -162.49(11) . . . . ?
C2 Fe1 C10 C9 158.9(2) . . . . ?
C8 Fe1 C10 C9 37.86(11) . . . . ?
C5 Fe1 C10 C9 -119.72(11) . . . . ?
C7 Fe1 C10 C9 81.88(12) . . . . ?
C3 Fe1 C10 C9 -40.1(2) . . . . ?
C4 Fe1 C10 C9 -76.74(13) . . . . ?
C6 Fe1 C10 C9 119.34(15) . . . . ?
C1 Fe1 C10 C6 78.17(12) . . . . ?
C2 Fe1 C10 C6 39.5(3) . . . . ?
C9 Fe1 C10 C6 -119.34(15) . . . . ?
C8 Fe1 C10 C6 -81.48(10) . . . . ?
C5 Fe1 C10 C6 120.94(10) . . . . ?
C7 Fe1 C10 C6 -37.46(10) . . . . ?
C3 Fe1 C10 C6 -159.43(15) . . . . ?
C4 Fe1 C10 C6 163.92(10) . . . . ?
C2 C1 C11 O1 -2.5(3) . . . . ?
C5 C1 C11 O1 -179.07(16) . . . . ?
Fe1 C1 C11 O1 -90.0(2) . . . . ?
C2 C1 C11 N1 178.05(15) . . . . ?
C5 C1 C11 N1 1.5(2) . . . . ?
Fe1 C1 C11 N1 90.53(16) . . . . ?
O1 C11 N1 N2 0.6(2) . . . . ?
C1 C11 N1 N2 -179.89(14) . . . . ?
C11 N1 N2 N3 -175(2) . . . . ?
